data_7714614
loop_
_publ_author_name
'Itoh, Chisa'
'Yoshino, Haruka'
'Kitayama, Taku'
'Kosaka, Wataru'
'Miyasaka, Hitoshi'

_publ_section_title
;
 Post-synthetic molecular modifications based on Schiff base condensation
 reactions for designing functional paddlewheel diruthenium(II,II)
 complexes.
;
_journal_issue 2
_journal_name_full 'Dalton transactions (Cambridge, England : 2003)'
_journal_page_first 444
_journal_page_last 448
_journal_paper_doi 10.1039/d3dt03535b
_journal_volume 53
_journal_year 2024
_chemical_formula_moiety '0.25(C48 H32 Ag8 Cd4 N32)'
_chemical_formula_sum 'C12 H8 Ag2 Cd N8'
_chemical_formula_weight 592.40
_space_group_crystal_system monoclinic
_space_group_IT_number 15
_space_group_name_Hall '-C 2yc'
_space_group_name_H-M_alt 'C 1 2/c 1'
_atom_sites_solution_hydrogens geom
_atom_sites_solution_primary iterative
_audit_block_doi 10.5517/ccdc.csd.cc2f0ykz
_audit_creation_date 2022-08-09
_audit_creation_method
;
Olex2 1.2
(compiled 2018.05.29 svn.r3508 for OlexSys, GUI svn.r5506)
;
_audit_update_record
;
2023-01-10 deposited with the CCDC.	2023-12-05 downloaded from the CCDC.
;
_cell_angle_alpha 90
_cell_angle_beta 98.1360(10)
_cell_angle_gamma 90
_cell_formula_units_Z 4
_cell_length_a 7.1056(8)
_cell_length_b 16.1016(18)
_cell_length_c 14.6696(16)
_cell_measurement_reflns_used 6770
_cell_measurement_temperature 100
_cell_measurement_theta_max 29.09
_cell_measurement_theta_min 2.53
_cell_volume 1661.5(3)
_computing_cell_refinement 'SAINT V8.40A (?, 2016)'
_computing_data_reduction 'SAINT V8.40A (?, 2016)'
_computing_molecular_graphics 'Olex2 (Dolomanov et al., 2009)'
_computing_publication_material 'Olex2 (Dolomanov et al., 2009)'
_computing_structure_refinement 'ShelXL (Sheldrick, 2015)'
_computing_structure_solution 'olex2.solve (Bourhis et al., 2015)'
_diffrn_ambient_temperature 100.0
_diffrn_measured_fraction_theta_full 1.000
_diffrn_measured_fraction_theta_max 0.952
_diffrn_measurement_device_type 'Bruker APEX-II CCD'
_diffrn_measurement_method '\f and \w scans'
_diffrn_radiation_type MoK\a
_diffrn_radiation_wavelength 0.71073
_diffrn_reflns_av_R_equivalents 0.0289
_diffrn_reflns_av_unetI/netI 0.0214
_diffrn_reflns_Laue_measured_fraction_full 1.000
_diffrn_reflns_Laue_measured_fraction_max 0.952
_diffrn_reflns_limit_h_max 9
_diffrn_reflns_limit_h_min -9
_diffrn_reflns_limit_k_max 21
_diffrn_reflns_limit_k_min -21
_diffrn_reflns_limit_l_max 19
_diffrn_reflns_limit_l_min -19
_diffrn_reflns_number 10039
_diffrn_reflns_point_group_measured_fraction_full 1.000
_diffrn_reflns_point_group_measured_fraction_max 0.952
_diffrn_reflns_theta_full 25.242
_diffrn_reflns_theta_max 29.188
_diffrn_reflns_theta_min 2.530
_diffrn_standards_number 0
_exptl_absorpt_coefficient_mu 3.611
_exptl_absorpt_correction_T_max 0.7458
_exptl_absorpt_correction_T_min 0.5936
_exptl_absorpt_correction_type multi-scan
_exptl_absorpt_process_details
'SADABS-2016/2 (Bruker,2016/2) was used for absorption correction. wR2(int) was 0.1074 before and 0.0415 after correction. The Ratio of minimum to maximum transmission is 0.7959. The \l/2 correction factor is Not present.'
_exptl_crystal_colour colourless
_exptl_crystal_colour_primary colourless
_exptl_crystal_density_diffrn 2.368
_exptl_crystal_description block
_exptl_crystal_F_000 1112
_exptl_crystal_size_max 0.294
_exptl_crystal_size_mid 0.148
_exptl_crystal_size_min 0.095
_refine_diff_density_max 0.409
_refine_diff_density_min -0.314
_refine_diff_density_rms 0.086
_refine_ls_extinction_method none
_refine_ls_goodness_of_fit_ref 1.031
_refine_ls_hydrogen_treatment constr
_refine_ls_matrix_type full
_refine_ls_number_parameters 107
_refine_ls_number_reflns 2143
_refine_ls_number_restraints 0
_refine_ls_restrained_S_all 1.031
_refine_ls_R_factor_all 0.0157
_refine_ls_R_factor_gt 0.0145
_refine_ls_shift/su_max 0.003
_refine_ls_shift/su_mean 0.000
_refine_ls_structure_factor_coef Fsqd
_refine_ls_weighting_details 'w=1/[\s^2^(Fo^2^)+(0.0110P)^2^+1.9597P] where P=(Fo^2^+2Fc^2^)/3'
_refine_ls_weighting_scheme calc
_refine_ls_wR_factor_gt 0.0340
_refine_ls_wR_factor_ref 0.0345
_reflns_Friedel_coverage 0.000
_reflns_number_gt 2048
_reflns_number_total 2143
_reflns_threshold_expression 'I > 2\s(I)'
_cod_data_source_file d3dt03535b2.cif
_cod_data_source_block cdag_pmd_100k
_cod_depositor_comments 'Adding full bibliography for 7714614--7714619.cif.'
_cod_database_code 7714614
_shelx_shelxl_version_number 2018/3
_shelx_space_group_comment
;
The symmetry employed for this shelxl refinement is uniquely defined
by the following loop, which should always be used as a source of
symmetry information in preference to the above space-group names.
They are only intended as comments.
;
_shelx_estimated_absorpt_t_max 0.725
_shelx_estimated_absorpt_t_min 0.417
_olex2_refinement_description
;
1. Fixed Uiso
 At 1.2 times of:
  All C(H) groups
2.a Aromatic/amide H refined with riding coordinates:
 C3(H3), C4(H4), C5(H5), C6(H6)
;
_olex2_submission_special_instructions 'No special instructions were received'

loop_
_space_group_symop_operation_xyz
'x, y, z'
'-x, y, -z+1/2'
'x+1/2, y+1/2, z'
'-x+1/2, y+1/2, -z+1/2'
'-x, -y, -z'
'x, -y, z-1/2'
'-x+1/2, -y+1/2, -z'
'x+1/2, -y+1/2, z-1/2'

loop_
_atom_site_label
_atom_site_type_symbol
_atom_site_fract_x
_atom_site_fract_y
_atom_site_fract_z
_atom_site_U_iso_or_equiv
_atom_site_adp_type
_atom_site_occupancy
_atom_site_site_symmetry_order
_atom_site_calc_flag
_atom_site_refinement_flags_posn
_atom_site_refinement_flags_adp
_atom_site_refinement_flags_occupancy
_atom_site_disorder_assembly
_atom_site_disorder_group
Cd1 Cd 0.500000 0.500000 0.500000 0.00857(5) Uani 1 2 d S T P . .
Ag1 Ag 0.000000 0.51310(2) 0.750000 0.01388(5) Uani 1 2 d S T P . .
Ag2 Ag 0.000000 0.67246(2) 0.250000 0.01440(5) Uani 1 2 d S T P . .
N1 N 0.3164(2) 0.51060(9) 0.61497(11) 0.0177(3) Uani 1 1 d . . . . .
N2 N 0.3039(2) 0.59982(9) 0.41904(10) 0.0165(3) Uani 1 1 d . . . . .
N3 N 0.69307(19) 0.61193(9) 0.56746(9) 0.0125(3) Uani 1 1 d . . . . .
N4 N 0.7011(2) 0.72969(9) 0.66602(10) 0.0173(3) Uani 1 1 d . . . . .
C1 C 0.2079(3) 0.51743(10) 0.66522(13) 0.0153(3) Uani 1 1 d . . . . .
C2 C 0.1984(2) 0.63103(10) 0.36307(12) 0.0144(3) Uani 1 1 d . . . . .
C3 C 0.6230(2) 0.66017(11) 0.62851(12) 0.0161(3) Uani 1 1 d . . . . .
H3 H 0.506079 0.643347 0.647083 0.019 Uiso 1 1 calc R . . . .
C4 C 0.8666(2) 0.75234(11) 0.63943(12) 0.0173(3) Uani 1 1 d . . . . .
H4 H 0.926162 0.802037 0.663565 0.021 Uiso 1 1 calc R . . . .
C5 C 0.9533(2) 0.70574(11) 0.57801(12) 0.0171(3) Uani 1 1 d . . . . .
H5 H 1.072029 0.721788 0.560759 0.021 Uiso 1 1 calc R . . . .
C6 C 0.8601(2) 0.63465(11) 0.54265(12) 0.0149(3) Uani 1 1 d . . . . .
H6 H 0.915547 0.601406 0.500027 0.018 Uiso 1 1 calc R . . . .

loop_
_atom_site_aniso_label
_atom_site_aniso_U_11
_atom_site_aniso_U_22
_atom_site_aniso_U_33
_atom_site_aniso_U_23
_atom_site_aniso_U_13
_atom_site_aniso_U_12
Cd1 0.00811(8) 0.00953(8) 0.00860(8) -0.00016(5) 0.00300(6) -0.00068(5)
Ag1 0.01499(9) 0.01426(9) 0.01456(9) 0.000 0.00965(7) 0.000
Ag2 0.01614(9) 0.01117(9) 0.01431(9) 0.000 -0.00329(7) 0.000
N1 0.0178(7) 0.0207(8) 0.0160(8) -0.0007(6) 0.0074(6) -0.0027(6)
N2 0.0148(7) 0.0155(7) 0.0187(7) 0.0010(6) 0.0004(6) -0.0015(6)
N3 0.0128(6) 0.0115(6) 0.0127(7) 0.0000(5) 0.0006(5) 0.0002(5)
N4 0.0177(7) 0.0146(7) 0.0191(7) -0.0044(6) 0.0011(6) -0.0006(6)
C1 0.0167(8) 0.0139(8) 0.0162(8) -0.0004(6) 0.0057(7) -0.0033(6)
C2 0.0140(7) 0.0124(7) 0.0164(8) -0.0011(6) 0.0009(6) -0.0022(6)
C3 0.0149(8) 0.0160(8) 0.0179(8) -0.0025(6) 0.0045(6) -0.0011(6)
C4 0.0181(8) 0.0129(8) 0.0196(8) -0.0011(7) -0.0017(7) -0.0041(6)
C5 0.0117(7) 0.0179(8) 0.0216(9) 0.0018(7) 0.0014(7) -0.0037(6)
C6 0.0122(7) 0.0162(8) 0.0163(8) 0.0005(6) 0.0017(6) 0.0005(6)

loop_
_atom_type_symbol
_atom_type_description
_atom_type_scat_dispersion_real
_atom_type_scat_dispersion_imag
_atom_type_scat_source
C C 0.0033 0.0016 'International Tables Vol C Tables 4.2.6.8 and 6.1.1.4'
H H 0.0000 0.0000 'International Tables Vol C Tables 4.2.6.8 and 6.1.1.4'
Ag Ag -0.8971 1.1015 'International Tables Vol C Tables 4.2.6.8 and 6.1.1.4'
Cd Cd -0.8075 1.2024 'International Tables Vol C Tables 4.2.6.8 and 6.1.1.4'
N N 0.0061 0.0033 'International Tables Vol C Tables 4.2.6.8 and 6.1.1.4'

loop_
_citation_id
_citation_doi
_citation_year
1 10.1039/D3CC00179B 2023

loop_
_geom_angle_atom_site_label_1
_geom_angle_atom_site_label_2
_geom_angle_atom_site_label_3
_geom_angle
_geom_angle_site_symmetry_1
_geom_angle_site_symmetry_3
_geom_angle_publ_flag
N1 Cd1 N1 180.0 5_666 . ?
N1 Cd1 N2 92.18(5) . 5_666 ?
N1 Cd1 N2 92.18(5) 5_666 . ?
N1 Cd1 N2 87.82(5) . . ?
N1 Cd1 N2 87.82(5) 5_666 5_666 ?
N1 Cd1 N3 89.56(5) . . ?
N1 Cd1 N3 89.56(5) 5_666 5_666 ?
N1 Cd1 N3 90.44(5) 5_666 . ?
N1 Cd1 N3 90.44(5) . 5_666 ?
N2 Cd1 N2 180.0 . 5_666 ?
N2 Cd1 N3 92.41(5) 5_666 . ?
N2 Cd1 N3 87.59(5) 5_666 5_666 ?
N2 Cd1 N3 92.41(5) . 5_666 ?
N2 Cd1 N3 87.59(5) . . ?
N3 Cd1 N3 180.0 . 5_666 ?
C1 Ag1 Ag2 91.94(5) 2_556 5_566 ?
C1 Ag1 Ag2 91.94(5) . 5_566 ?
C1 Ag1 C1 176.12(10) . 2_556 ?
N4 Ag2 Ag1 128.03(3) 8_465 5_566 ?
N4 Ag2 Ag1 128.03(3) 7_566 5_566 ?
N4 Ag2 N4 103.94(7) 8_465 7_566 ?
C2 Ag2 Ag1 71.72(4) . 5_566 ?
C2 Ag2 Ag1 71.72(4) 2 5_566 ?
C2 Ag2 N4 102.42(6) . 8_465 ?
C2 Ag2 N4 99.87(6) 2 8_465 ?
C2 Ag2 N4 99.87(6) . 7_566 ?
C2 Ag2 N4 102.42(6) 2 7_566 ?
C2 Ag2 C2 143.43(9) 2 . ?
C1 N1 Cd1 172.50(15) . . ?
C2 N2 Cd1 161.33(14) . . ?
C3 N3 Cd1 118.02(11) . . ?
C3 N3 C6 116.88(15) . . ?
C6 N3 Cd1 124.82(11) . . ?
C3 N4 Ag2 119.19(11) . 7_566 ?
C3 N4 C4 116.06(15) . . ?
C4 N4 Ag2 123.05(11) . 7_566 ?
N1 C1 Ag1 171.91(15) . . ?
N2 C2 Ag2 171.98(15) . . ?
N4 C3 N3 126.38(16) . . ?
N4 C4 C5 122.15(15) . . ?
C4 C5 C6 117.28(16) . . ?
N3 C6 C5 121.23(16) . . ?

loop_
_geom_bond_atom_site_label_1
_geom_bond_atom_site_label_2
_geom_bond_distance
_geom_bond_site_symmetry_2
_geom_bond_publ_flag
Cd1 N1 2.2800(16) 5_666 ?
Cd1 N1 2.2800(16) . ?
Cd1 N2 2.3382(15) . ?
Cd1 N2 2.3382(15) 5_666 ?
Cd1 N3 2.3928(14) 5_666 ?
Cd1 N3 2.3928(14) . ?
Ag1 Ag2 2.9877(4) 5_566 ?
Ag1 C1 2.0624(18) . ?
Ag1 C1 2.0624(18) 2_556 ?
Ag2 N4 2.5575(15) 7_566 ?
Ag2 N4 2.5575(15) 8_465 ?
Ag2 C2 2.1264(17) 2 ?
Ag2 C2 2.1264(17) . ?
N1 C1 1.145(3) . ?
N2 C2 1.146(2) . ?
N3 C3 1.334(2) . ?
N3 C6 1.340(2) . ?
N4 C3 1.333(2) . ?
N4 C4 1.340(2) . ?
C4 C5 1.383(3) . ?
C5 C6 1.386(2) . ?
